data_7231985
loop_
_publ_author_name
'Lu, Jack'
'Zhang, Sheng'
'Wu, Shuo'
'Zhang, Wendou'
'Yang, Qi'
'Wei, Qing'
'Xie, Gang'
'Chen, Sanping'
'Gao, Sheng-li'

_publ_section_title
;
 A 3D solvent-free energetic metal-organic framework (EMOF) achieved by
 removing inclusion molecules from a new coordination polymer
;
_journal_name_full CrystEngComm
_journal_paper_doi 10.1039/C8CE01803K
_journal_year 2018
_chemical_formula_moiety 'C8 H4 Cu3 N16 Na O4'
_chemical_formula_sum 'C8 H4 Cu3 N16 Na O4'
_chemical_formula_weight 601.88
_space_group_crystal_system tetragonal
_space_group_IT_number 141
_space_group_name_Hall '-I 4bd 2'
_space_group_name_H-M_alt 'I 41/a m d'
_symmetry_space_group_name_Hall '-I 4bd 2'
_symmetry_space_group_name_H-M 'I 41/a m d :2'
_atom_sites_solution_hydrogens geom
_audit_creation_date 2016-05-25
_audit_creation_method
;
Olex2 1.2-beta
(compiled 2016.02.19 svn.r3266 for OlexSys, GUI svn.r5155)
;
_audit_update_record
;
2017-11-05 deposited with the CCDC.
2018-12-07 downloaded from the CCDC.
;
_cell_angle_alpha 90
_cell_angle_beta 90
_cell_angle_gamma 90
_cell_formula_units_Z 4
_cell_length_a 13.638(3)
_cell_length_b 13.638(3)
_cell_length_c 11.428(3)
_cell_measurement_reflns_used 586
_cell_measurement_temperature 296.15
_cell_measurement_theta_max 22.36
_cell_measurement_theta_min 2.99
_cell_volume 2125.6(9)
_computing_cell_refinement 'SAINT v7.68A (Bruker, 2009)'
_computing_data_reduction 'SAINT v7.68A (Bruker, 2009)'
_computing_molecular_graphics 'Olex2 (Dolomanov et al., 2009)'
_computing_publication_material 'Olex2 (Dolomanov et al., 2009)'
_computing_structure_refinement 'ShelXL (Sheldrick, 2015)'
_diffrn_ambient_temperature 296.15
_diffrn_measured_fraction_theta_full 1.000
_diffrn_measured_fraction_theta_max 1.000
_diffrn_measurement_device_type 'Bruker APEX-II CCD'
_diffrn_measurement_method '\f and \w scans'
_diffrn_radiation_monochromator graphite
_diffrn_radiation_type MoK\a
_diffrn_radiation_wavelength 0.71073
_diffrn_reflns_av_R_equivalents 0.0745
_diffrn_reflns_av_unetI/netI 0.0347
_diffrn_reflns_Laue_measured_fraction_full 1.000
_diffrn_reflns_Laue_measured_fraction_max 1.000
_diffrn_reflns_limit_h_max 16
_diffrn_reflns_limit_h_min -16
_diffrn_reflns_limit_k_max 16
_diffrn_reflns_limit_k_min -16
_diffrn_reflns_limit_l_max 14
_diffrn_reflns_limit_l_min -9
_diffrn_reflns_number 5475
_diffrn_reflns_point_group_measured_fraction_full 1.000
_diffrn_reflns_point_group_measured_fraction_max 1.000
_diffrn_reflns_theta_full 25.242
_diffrn_reflns_theta_max 26.244
_diffrn_reflns_theta_min 2.325
_diffrn_standards_number 0
_exptl_absorpt_coefficient_mu 3.048
_exptl_absorpt_correction_T_max 0.7454
_exptl_absorpt_correction_T_min 0.6255
_exptl_absorpt_correction_type multi-scan
_exptl_absorpt_process_details
;
SADABS-2008/1 (Bruker,2008) was used for absorption correction.
wR2(int) was 0.0966 before and 0.0497 after correction.
The Ratio of minimum to maximum transmission is 0.8391.
The \l/2 correction factor is 0.0015.
;
_exptl_crystal_colour colourless
_exptl_crystal_colour_primary colourless
_exptl_crystal_density_diffrn 1.881
_exptl_crystal_description block
_exptl_crystal_F_000 1176
_refine_diff_density_max 0.648
_refine_diff_density_min -0.655
_refine_diff_density_rms 0.132
_refine_ls_extinction_method none
_refine_ls_goodness_of_fit_ref 1.160
_refine_ls_hydrogen_treatment constr
_refine_ls_matrix_type full
_refine_ls_number_parameters 51
_refine_ls_number_reflns 585
_refine_ls_number_restraints 60
_refine_ls_restrained_S_all 1.250
_refine_ls_R_factor_all 0.0764
_refine_ls_R_factor_gt 0.0534
_refine_ls_shift/su_max 0.000
_refine_ls_shift/su_mean 0.000
_refine_ls_structure_factor_coef Fsqd
_refine_ls_weighting_details 'w=1/[\s^2^(Fo^2^)+(0.0827P)^2^+19.7884P] where P=(Fo^2^+2Fc^2^)/3'
_refine_ls_weighting_scheme calc
_refine_ls_wR_factor_gt 0.1657
_refine_ls_wR_factor_ref 0.1803
_reflns_Friedel_coverage 0.000
_reflns_number_gt 429
_reflns_number_total 585
_reflns_threshold_expression 'I > 2\s(I)'
_cod_data_source_file c8ce01803k2.cif
_cod_data_source_block xb9535_sq
_cod_original_cell_volume 2125.6(11)
_cod_database_code 7231985
_shelx_space_group_comment
;
The symmetry employed for this shelxl refinement is uniquely defined
by the following loop, which should always be used as a source of
symmetry information in preference to the above space-group names.
They are only intended as comments.
;
_olex2_refinement_description
;
1. Fixed Uiso
 At 1.2 times of:
  All C(H) groups
2. Uiso/Uaniso restraints and constraints
All non-hydrogen atoms restrained to be isotropic: with sigma of 0.009 and
sigma for terminal atoms of 0.009
3.a Aromatic/amide H refined with riding coordinates:
 C2(H2)
;
_shelx_shelxl_version_number 2014/7
_olex2_submission_special_instructions 'No special instructions were received'

loop_
_space_group_symop_operation_xyz
'x, y, z'
'-y+1/4, x+3/4, z+1/4'
'-x+1/2, -y, z+1/2'
'y+1/4, -x+1/4, z+3/4'
'x, -y, -z'
'y+1/4, x+3/4, -z+1/4'
'-x+1/2, y, -z+1/2'
'-y+1/4, -x+1/4, -z+3/4'
'x+1/2, y+1/2, z+1/2'
'-y+3/4, x+5/4, z+3/4'
'-x+1, -y+1/2, z+1'
'y+3/4, -x+3/4, z+5/4'
'x+1/2, -y+1/2, -z+1/2'
'y+3/4, x+5/4, -z+3/4'
'-x+1, y+1/2, -z+1'
'-y+3/4, -x+3/4, -z+5/4'
'-x, -y, -z'
'y-1/4, -x-3/4, -z-1/4'
'x-1/2, y, -z-1/2'
'-y-1/4, x-1/4, -z-3/4'
'-x, y, z'
'-y-1/4, -x-3/4, z-1/4'
'x-1/2, -y, z-1/2'
'y-1/4, x-1/4, z-3/4'
'-x+1/2, -y+1/2, -z+1/2'
'y+1/4, -x-1/4, -z+1/4'
'x, y+1/2, -z'
'-y+1/4, x+1/4, -z-1/4'
'-x+1/2, y+1/2, z+1/2'
'-y+1/4, -x-1/4, z+1/4'
'x, -y+1/2, z'
'y+1/4, x+1/4, z-1/4'

loop_
_atom_site_label
_atom_site_type_symbol
_atom_site_fract_x
_atom_site_fract_y
_atom_site_fract_z
_atom_site_U_iso_or_equiv
_atom_site_adp_type
_atom_site_occupancy
_atom_site_site_symmetry_order
_atom_site_calc_flag
_atom_site_refinement_flags_posn
_atom_site_refinement_flags_adp
_atom_site_refinement_flags_occupancy
Cu1 Cu 0.5000 0.7500 0.3750 0.0349(7) Uani 1 8 d S T P
Cu2 Cu 0.5000 0.5000 0.5000 0.0413(6) Uani 1 4 d S T P
Na1 Na 0.5000 0.2500 0.1250 0.0383(18) Uani 1 8 d S T P
O1 O 0.5000 0.3717(6) 0.2599(6) 0.054(2) Uani 1 2 d S T P
N1 N 0.5000 0.5139(6) 0.1477(6) 0.0357(19) Uani 1 2 d S T P
N4 N 0.5000 0.4698(6) 0.0407(7) 0.043(2) Uani 1 2 d S T P
N2 N 0.5000 0.6230(6) 0.2878(7) 0.045(2) Uani 1 2 d S T P
N3 N 0.5000 0.5264(6) 0.3391(6) 0.038(2) Uani 1 2 d S T P
C1 C 0.5000 0.4599(8) 0.2527(8) 0.038(2) Uani 1 2 d S T P
C2 C 0.5000 0.6124(9) 0.1763(9) 0.050(3) Uani 1 2 d S T P
H2 H 0.5000 0.6636 0.1225 0.060 Uiso 1 2 calc RS T P

loop_
_atom_site_aniso_label
_atom_site_aniso_U_11
_atom_site_aniso_U_22
_atom_site_aniso_U_33
_atom_site_aniso_U_23
_atom_site_aniso_U_13
_atom_site_aniso_U_12
Cu1 0.0446(9) 0.0446(9) 0.0154(10) 0.000 0.000 0.000
Cu2 0.0693(14) 0.0478(11) 0.0069(7) 0.0012(7) 0.000 0.000
Na1 0.050(3) 0.050(3) 0.015(3) 0.000 0.000 0.000
O1 0.100(5) 0.042(4) 0.020(3) 0.004(3) 0.000 0.000
N1 0.061(5) 0.028(4) 0.018(3) 0.000(3) 0.000 0.000
N4 0.063(5) 0.051(5) 0.015(3) -0.002(3) 0.000 0.000
N2 0.077(6) 0.038(4) 0.020(3) 0.002(3) 0.000 0.000
N3 0.060(5) 0.033(4) 0.020(3) -0.001(3) 0.000 0.000
C1 0.054(5) 0.048(5) 0.012(3) -0.001(4) 0.000 0.000
C2 0.076(7) 0.048(6) 0.025(4) 0.001(4) 0.000 0.000

loop_
_atom_type_symbol
_atom_type_description
_atom_type_scat_dispersion_real
_atom_type_scat_dispersion_imag
_atom_type_scat_source
C C 0.0033 0.0016 'International Tables Vol C Tables 4.2.6.8 and 6.1.1.4'
H H 0.0000 0.0000 'International Tables Vol C Tables 4.2.6.8 and 6.1.1.4'
Cu Cu 0.3201 1.2651 'International Tables Vol C Tables 4.2.6.8 and 6.1.1.4'
N N 0.0061 0.0033 'International Tables Vol C Tables 4.2.6.8 and 6.1.1.4'
Na Na 0.0362 0.0249 'International Tables Vol C Tables 4.2.6.8 and 6.1.1.4'
O O 0.0106 0.0060 'International Tables Vol C Tables 4.2.6.8 and 6.1.1.4'

loop_
_geom_angle_atom_site_label_1
_geom_angle_atom_site_label_2
_geom_angle_atom_site_label_3
_geom_angle
_geom_angle_site_symmetry_1
_geom_angle_site_symmetry_3
N2 Cu1 N2 104.4(2) . 28_656
N2 Cu1 N2 120.2(5) 28_656 18_576
N2 Cu1 N2 104.4(2) . 18_576
N2 Cu1 N2 104.4(2) 28_656 11_564
N2 Cu1 N2 104.4(2) 18_576 11_564
N2 Cu1 N2 120.2(5) . 11_564
N3 Cu2 N3 180.0 17_666 .
O1 Na1 O1 117.58(19) 20_656 11_554
O1 Na1 O1 117.58(19) . 20_656
O1 Na1 O1 94.2(3) 20_656 26_565
O1 Na1 O1 94.2(3) . 11_554
O1 Na1 O1 117.58(19) . 26_565
O1 Na1 O1 117.58(19) 26_565 11_554
C1 O1 Na1 133.2(6) . .
N4 N1 C1 122.3(8) . .
N4 N1 C2 129.9(8) . .
C2 N1 C1 107.8(8) . .
N4 N4 N1 112.3(11) 17_665 .
N3 N2 Cu1 126.1(6) . .
C2 N2 Cu1 126.4(8) . .
C2 N2 N3 107.5(9) . .
N2 N3 Cu2 125.1(6) . .
C1 N3 Cu2 126.3(7) . .
C1 N3 N2 108.6(8) . .
O1 C1 N1 125.4(8) . .
O1 C1 N3 128.7(9) . .
N3 C1 N1 105.9(9) . .
N1 C2 H2 124.9 . .
N2 C2 N1 110.1(10) . .
N2 C2 H2 124.9 . .

loop_
_geom_bond_atom_site_label_1
_geom_bond_atom_site_label_2
_geom_bond_distance
_geom_bond_site_symmetry_2
Cu1 N2 1.998(9) .
Cu1 N2 1.998(9) 18_576
Cu1 N2 1.998(9) 11_564
Cu1 N2 1.998(9) 28_656
Cu2 N3 1.874(7) 17_666
Cu2 N3 1.874(7) .
Na1 O1 2.266(7) .
Na1 O1 2.266(7) 20_656
Na1 O1 2.266(7) 26_565
Na1 O1 2.266(7) 11_554
O1 C1 1.205(13) .
N1 N4 1.362(11) .
N1 C1 1.409(12) .
N1 C2 1.383(14) .
N4 N4 1.242(17) 17_665
N2 N3 1.442(11) .
N2 C2 1.283(12) .
N3 C1 1.341(12) .
C2 H2 0.9300 .

loop_
_geom_torsion_atom_site_label_1
_geom_torsion_atom_site_label_2
_geom_torsion_atom_site_label_3
_geom_torsion_atom_site_label_4
_geom_torsion
_geom_torsion_site_symmetry_4
Cu1 N2 N3 Cu2 0.000(2) .
Cu1 N2 N3 C1 180.000(2) .
Cu1 N2 C2 N1 180.000(2) .
Cu2 N3 C1 O1 0.000(3) .
Cu2 N3 C1 N1 180.000(2) .
Na1 O1 C1 N1 0.000(3) .
Na1 O1 C1 N3 180.000(2) .
N4 N1 C1 O1 0.000(3) .
N4 N1 C1 N3 180.000(2) .
N4 N1 C2 N2 180.000(2) .
N2 N3 C1 O1 180.000(2) .
N2 N3 C1 N1 0.000(2) .
N3 N2 C2 N1 0.000(2) .
C1 N1 N4 N4 180.000(2) 17_665
C1 N1 C2 N2 0.000(2) .
C2 N1 N4 N4 0.000(3) 17_665
C2 N1 C1 O1 180.000(2) .
C2 N1 C1 N3 0.000(2) .
C2 N2 N3 Cu2 180.000(2) .
C2 N2 N3 C1 0.000(2) .
